data_4028948
loop_
_publ_author_name
'Garc\'ia Ruano, Jos\'e L.'
'Alem\'an, Jos\'e'
'Parra, Alejandro'
'Alcudia, Ana'
'Maya, Celia'

_publ_section_title
;
 Synthesis and Stereoselective Halogenolysis of Optically Pure
 Benzylstannanes
;
_journal_issue 5
_journal_name_full 'The Journal of Organic Chemistry'
_journal_page_first 2145
_journal_page_last 2152
_journal_paper_doi 10.1021/jo802725r
_journal_volume 74
_journal_year 2009
_chemical_absolute_configuration ad
_chemical_formula_moiety 'C33 H30 O2 S Sn'
_chemical_formula_sum 'C33 H30 O2 S Sn'
_chemical_formula_weight 609.32
_chemical_name_systematic
; 
 ? 
;
_space_group_IT_number 4
_symmetry_cell_setting monoclinic
_symmetry_space_group_name_Hall 'P 2yb'
_symmetry_space_group_name_H-M 'P 1 21 1'
_atom_sites_solution_hydrogens geom
_atom_sites_solution_primary direct
_atom_sites_solution_secondary difmap
_audit_creation_method SHELXL-97
_cell_angle_alpha 90.00
_cell_angle_beta 103.468(3)
_cell_angle_gamma 90.00
_cell_formula_units_Z 2
_cell_length_a 9.7176(7)
_cell_length_b 11.7376(9)
_cell_length_c 12.5854(9)
_cell_measurement_reflns_used 9800
_cell_measurement_temperature 173(2)
_cell_measurement_theta_max 32.3
_cell_measurement_theta_min 2.10
_cell_volume 1396.03(18)
_computing_cell_refinement 'Bruker SMART'
_computing_data_collection 'Bruker SMART'
_computing_data_reduction 'Bruker SAINT'
_computing_molecular_graphics 'Bruker SHELXTL'
_computing_publication_material 'Bruker SHELXTL'
_computing_structure_refinement 'SHELXL-97 (Sheldrick, 1997)'
_computing_structure_solution 'SHELXS-97 (Sheldrick, 1990)'
_diffrn_ambient_temperature 173(2)
_diffrn_measured_fraction_theta_full 0.972
_diffrn_measured_fraction_theta_max 0.972
_diffrn_measurement_device_type 'CCD area detector'
_diffrn_measurement_method 'phi and omega scans'
_diffrn_radiation_monochromator graphite
_diffrn_radiation_source 'fine-focus sealed tube'
_diffrn_radiation_type MoK\a
_diffrn_radiation_wavelength 0.71073
_diffrn_reflns_av_R_equivalents 0.0230
_diffrn_reflns_av_sigmaI/netI 0.0274
_diffrn_reflns_limit_h_max 14
_diffrn_reflns_limit_h_min -13
_diffrn_reflns_limit_k_max 16
_diffrn_reflns_limit_k_min -17
_diffrn_reflns_limit_l_max 18
_diffrn_reflns_limit_l_min -18
_diffrn_reflns_number 36317
_diffrn_reflns_theta_full 32.40
_diffrn_reflns_theta_max 32.40
_diffrn_reflns_theta_min 1.66
_exptl_absorpt_coefficient_mu 1.018
_exptl_absorpt_correction_T_max 0.894
_exptl_absorpt_correction_T_min 0.793
_exptl_absorpt_correction_type multi-scan
_exptl_absorpt_process_details
;
 SADABS, Bruker (2006). APEX 2. Version 2.1. Bruker Analytical
 X-ray Solutions, Madison, Wisconsin, USA.
;
_exptl_crystal_colour colourless
_exptl_crystal_density_diffrn 1.450
_exptl_crystal_density_method 'not measured'
_exptl_crystal_description prismatic
_exptl_crystal_F_000 620
_exptl_crystal_size_max 0.20
_exptl_crystal_size_mid 0.16
_exptl_crystal_size_min 0.11
_refine_diff_density_max 0.470
_refine_diff_density_min -0.698
_refine_diff_density_rms 0.052
_refine_ls_abs_structure_details 'Flack H D (1983), Acta Cryst. A39, 876-881'
_refine_ls_abs_structure_Flack -0.012(9)
_refine_ls_extinction_method none
_refine_ls_goodness_of_fit_ref 1.048
_refine_ls_hydrogen_treatment constr
_refine_ls_matrix_type full
_refine_ls_number_parameters 336
_refine_ls_number_reflns 9159
_refine_ls_number_restraints 1
_refine_ls_restrained_S_all 1.048
_refine_ls_R_factor_all 0.0237
_refine_ls_R_factor_gt 0.0206
_refine_ls_shift/su_max 0.001
_refine_ls_shift/su_mean 0.000
_refine_ls_structure_factor_coef Fsqd
_refine_ls_weighting_details 'calc w=1/[\s^2^(Fo^2^)+(0.0246P)^2^+0.0087P] where P=(Fo^2^+2Fc^2^)/3'
_refine_ls_weighting_scheme calc
_refine_ls_wR_factor_gt 0.0460
_refine_ls_wR_factor_ref 0.0469
_reflns_number_gt 8559
_reflns_number_total 9159
_reflns_threshold_expression >2sigma(I)
_cod_data_source_file jo802725rsup2.cif
_cod_data_source_block cm04608d
_cod_depositor_comments
;
The following automatic conversions were performed:

'_symmetry_cell_setting' value 'Monoclinic' changed to 'monoclinic'
according to /home/saulius/struct/CIF-dictionaries/cif_core.dic
dictionary named 'cif_core.dic' version 2.4.2 from 2011-04-26.

Automatic conversion script
Id: cif_fix_values 1891 2012-01-12 08:04:46Z andrius 
;
_cod_original_sg_symbol_H-M P2(1)
_cod_database_code 4028948

loop_
_symmetry_equiv_pos_as_xyz
'x, y, z'
'-x, y+1/2, -z'

loop_
_atom_site_label
_atom_site_type_symbol
_atom_site_fract_x
_atom_site_fract_y
_atom_site_fract_z
_atom_site_U_iso_or_equiv
_atom_site_adp_type
_atom_site_occupancy
_atom_site_symmetry_multiplicity
_atom_site_calc_flag
_atom_site_refinement_flags
Sn Sn 0.151943(8) 0.500777(11) 0.270993(6) 0.02090(3) Uani 1 1 d .
S S 0.28540(4) 0.31637(3) 0.61892(3) 0.02507(8) Uani 1 1 d .
O1 O 0.17588(13) 0.27600(10) 0.52875(10) 0.0324(3) Uani 1 1 d .
O2 O 0.36334(14) 0.23443(11) 0.69402(11) 0.0364(3) Uani 1 1 d .
C1 C 0.20051(18) 0.65161(14) 0.19158(13) 0.0229(3) Uani 1 1 d .
C2 C 0.1153(2) 0.74861(15) 0.17963(14) 0.0314(4) Uani 1 1 d .
H2 H 0.0325 0.7489 0.2076 0.038 Uiso 1 1 calc R
C3 C 0.1504(2) 0.84505(15) 0.12712(15) 0.0403(4) Uani 1 1 d .
H3 H 0.0920 0.9108 0.1199 0.048 Uiso 1 1 calc R
C4 C 0.2699(3) 0.84519(17) 0.08554(15) 0.0426(5) Uani 1 1 d .
H4 H 0.2928 0.9105 0.0485 0.051 Uiso 1 1 calc R
C5 C 0.3553(2) 0.75135(18) 0.09762(16) 0.0364(4) Uani 1 1 d .
H5 H 0.4385 0.7521 0.0702 0.044 Uiso 1 1 calc R
C6 C 0.32068(18) 0.65449(15) 0.15009(13) 0.0286(3) Uani 1 1 d .
H6 H 0.3804 0.5895 0.1575 0.034 Uiso 1 1 calc R
C7 C 0.25440(17) 0.36139(14) 0.21076(13) 0.0227(3) Uani 1 1 d .
C8 C 0.24696(18) 0.35407(14) 0.09945(13) 0.0271(3) Uani 1 1 d .
H8 H 0.1993 0.4119 0.0521 0.033 Uiso 1 1 calc R
C9 C 0.3080(2) 0.26371(16) 0.05647(15) 0.0319(4) Uani 1 1 d .
H9 H 0.3013 0.2596 -0.0199 0.038 Uiso 1 1 calc R
C10 C 0.3782(2) 0.17980(16) 0.12442(15) 0.0355(4) Uani 1 1 d .
H10 H 0.4210 0.1184 0.0949 0.043 Uiso 1 1 calc R
C11 C 0.3867(2) 0.18478(16) 0.23599(14) 0.0355(4) Uani 1 1 d .
H11 H 0.4348 0.1268 0.2829 0.043 Uiso 1 1 calc R
C12 C 0.32418(18) 0.27535(15) 0.27875(13) 0.0292(3) Uani 1 1 d .
H12 H 0.3292 0.2785 0.3550 0.035 Uiso 1 1 calc R
C13 C -0.07080(16) 0.47097(12) 0.23995(12) 0.0242(3) Uani 1 1 d .
C14 C -0.16945(18) 0.53574(15) 0.16807(14) 0.0301(3) Uani 1 1 d .
H14 H -0.1385 0.5960 0.1289 0.036 Uiso 1 1 calc R
C15 C -0.31344(17) 0.5137(2) 0.15231(13) 0.0357(4) Uani 1 1 d .
H15 H -0.3799 0.5595 0.1032 0.043 Uiso 1 1 calc R
C16 C -0.36011(19) 0.42617(17) 0.20740(15) 0.0356(4) Uani 1 1 d .
H16 H -0.4584 0.4103 0.1956 0.043 Uiso 1 1 calc R
C17 C -0.2625(2) 0.36143(19) 0.28012(19) 0.0475(5) Uani 1 1 d .
H17 H -0.2939 0.3011 0.3189 0.057 Uiso 1 1 calc R
C18 C -0.1197(2) 0.38402(18) 0.29668(17) 0.0406(5) Uani 1 1 d .
H18 H -0.0539 0.3395 0.3476 0.049 Uiso 1 1 calc R
C19 C 0.21751(16) 0.52089(12) 0.44672(11) 0.0232(3) Uani 1 1 d .
H19 H 0.1571 0.4689 0.4795 0.028 Uiso 1 1 calc R
C20 C 0.1864(2) 0.64290(16) 0.47803(15) 0.0354(4) Uani 1 1 d .
H20A H 0.2069 0.6496 0.5578 0.053 Uiso 1 1 calc R
H20B H 0.0865 0.6606 0.4473 0.053 Uiso 1 1 calc R
H20C H 0.2459 0.6964 0.4490 0.053 Uiso 1 1 calc R
C21 C 0.36850(15) 0.48594(15) 0.49186(10) 0.0217(3) Uani 1 1 d .
C22 C 0.47760(18) 0.54375(15) 0.45821(13) 0.0285(3) Uani 1 1 d .
H22 H 0.4541 0.6039 0.4066 0.034 Uiso 1 1 calc R
C23 C 0.61828(17) 0.51546(18) 0.49817(14) 0.0323(4) Uani 1 1 d .
H23 H 0.6897 0.5557 0.4734 0.039 Uiso 1 1 calc R
C24 C 0.65572(18) 0.42882(15) 0.57407(15) 0.0306(3) Uani 1 1 d .
H24 H 0.7524 0.4092 0.6011 0.037 Uiso 1 1 calc R
C25 C 0.55198(18) 0.37144(14) 0.60996(13) 0.0271(3) Uani 1 1 d .
H25 H 0.5772 0.3132 0.6634 0.033 Uiso 1 1 calc R
C26 C 0.41018(16) 0.39812(13) 0.56855(11) 0.0216(3) Uani 1 1 d .
C27 C 0.21038(17) 0.41545(14) 0.69468(12) 0.0242(3) Uani 1 1 d .
C28 C 0.07207(18) 0.45053(15) 0.65907(13) 0.0298(3) Uani 1 1 d .
H28 H 0.0144 0.4202 0.5937 0.036 Uiso 1 1 calc R
C29 C 0.01769(18) 0.53017(15) 0.71901(13) 0.0315(4) Uani 1 1 d .
H29 H -0.0774 0.5549 0.6939 0.038 Uiso 1 1 calc R
C30 C 0.09974(19) 0.57485(15) 0.81556(13) 0.0295(3) Uani 1 1 d .
C31 C 0.23892(19) 0.53802(16) 0.84974(13) 0.0340(4) Uani 1 1 d .
H31 H 0.2965 0.5678 0.9154 0.041 Uiso 1 1 calc R
C32 C 0.29542(19) 0.45903(16) 0.79034(13) 0.0316(4) Uani 1 1 d .
H32 H 0.3909 0.4349 0.8145 0.038 Uiso 1 1 calc R
C33 C 0.0377(2) 0.65773(19) 0.88279(15) 0.0399(4) Uani 1 1 d .
H33A H 0.0498 0.6281 0.9572 0.060 Uiso 1 1 calc R
H33B H -0.0634 0.6679 0.8498 0.060 Uiso 1 1 calc R
H33C H 0.0862 0.7312 0.8852 0.060 Uiso 1 1 calc R

loop_
_atom_site_aniso_label
_atom_site_aniso_U_11
_atom_site_aniso_U_22
_atom_site_aniso_U_33
_atom_site_aniso_U_23
_atom_site_aniso_U_13
_atom_site_aniso_U_12
Sn 0.01934(4) 0.02144(4) 0.02188(4) 0.00078(5) 0.00473(3) 0.00099(5)
S 0.0278(2) 0.02043(16) 0.02858(17) 0.00110(13) 0.00991(15) -0.00169(15)
O1 0.0334(7) 0.0282(6) 0.0366(6) -0.0077(5) 0.0104(5) -0.0085(5)
O2 0.0422(8) 0.0256(6) 0.0433(7) 0.0116(5) 0.0139(6) 0.0053(5)
C1 0.0249(9) 0.0227(7) 0.0212(7) 0.0002(5) 0.0055(6) 0.0000(7)
C2 0.0374(10) 0.0281(8) 0.0300(8) -0.0008(6) 0.0107(7) 0.0025(7)
C3 0.0597(13) 0.0236(8) 0.0373(9) 0.0030(7) 0.0105(9) 0.0062(8)
C4 0.0657(14) 0.0293(9) 0.0337(9) 0.0044(7) 0.0131(9) -0.0128(9)
C5 0.0385(11) 0.0394(11) 0.0342(9) -0.0020(8) 0.0147(8) -0.0140(9)
C6 0.0289(9) 0.0273(8) 0.0300(8) -0.0008(6) 0.0076(7) -0.0022(7)
C7 0.0191(8) 0.0212(7) 0.0277(7) -0.0003(6) 0.0051(6) -0.0021(6)
C8 0.0262(8) 0.0273(8) 0.0277(7) 0.0003(6) 0.0060(6) -0.0027(6)
C9 0.0360(10) 0.0328(9) 0.0290(8) -0.0058(7) 0.0117(7) -0.0044(8)
C10 0.0388(10) 0.0283(9) 0.0424(9) -0.0066(7) 0.0154(8) 0.0034(8)
C11 0.0408(10) 0.0266(8) 0.0390(9) 0.0014(7) 0.0091(7) 0.0066(8)
C12 0.0328(9) 0.0273(8) 0.0284(7) 0.0006(6) 0.0089(6) 0.0017(7)
C13 0.0222(7) 0.0261(8) 0.0252(6) -0.0013(5) 0.0072(5) 0.0018(5)
C14 0.0244(8) 0.0335(8) 0.0327(8) 0.0068(6) 0.0071(6) 0.0017(6)
C15 0.0223(7) 0.0462(13) 0.0359(7) 0.0055(9) 0.0014(6) 0.0053(9)
C16 0.0204(8) 0.0423(10) 0.0437(10) 0.0010(8) 0.0069(7) -0.0017(7)
C17 0.0302(10) 0.0473(12) 0.0659(13) 0.0219(10) 0.0128(9) -0.0065(9)
C18 0.0238(9) 0.0433(11) 0.0516(11) 0.0194(9) 0.0026(8) 0.0009(8)
C19 0.0230(7) 0.0247(10) 0.0215(5) 0.0016(5) 0.0045(5) 0.0002(6)
C20 0.0373(10) 0.0323(9) 0.0359(9) -0.0049(7) 0.0074(7) 0.0079(8)
C21 0.0238(6) 0.0207(9) 0.0205(5) -0.0010(5) 0.0053(5) -0.0011(6)
C22 0.0285(8) 0.0284(7) 0.0285(7) 0.0041(6) 0.0065(6) -0.0027(6)
C23 0.0241(7) 0.0350(12) 0.0394(7) 0.0011(7) 0.0111(6) -0.0055(8)
C24 0.0198(8) 0.0307(8) 0.0398(9) -0.0027(7) 0.0042(7) 0.0001(6)
C25 0.0273(8) 0.0235(7) 0.0300(7) -0.0001(6) 0.0056(6) 0.0019(6)
C26 0.0227(7) 0.0207(6) 0.0218(6) -0.0008(5) 0.0061(5) -0.0005(6)
C27 0.0248(8) 0.0264(7) 0.0231(6) 0.0015(5) 0.0090(6) -0.0010(6)
C28 0.0241(8) 0.0395(9) 0.0263(7) -0.0043(6) 0.0070(6) -0.0052(7)
C29 0.0226(7) 0.0421(11) 0.0297(7) -0.0033(6) 0.0060(6) 0.0010(6)
C30 0.0309(9) 0.0323(8) 0.0263(7) -0.0002(6) 0.0089(6) 0.0014(7)
C31 0.0304(9) 0.0439(10) 0.0253(7) -0.0054(6) 0.0013(6) 0.0031(7)
C32 0.0260(8) 0.0406(9) 0.0266(7) -0.0003(6) 0.0032(6) 0.0055(7)
C33 0.0376(10) 0.0466(11) 0.0361(9) -0.0101(8) 0.0096(8) 0.0085(9)

loop_
_atom_type_symbol
_atom_type_description
_atom_type_scat_dispersion_real
_atom_type_scat_dispersion_imag
_atom_type_scat_source
C C 0.0033 0.0016 'International Tables Vol C Tables 4.2.6.8 and 6.1.1.4'
H H 0.0000 0.0000 'International Tables Vol C Tables 4.2.6.8 and 6.1.1.4'
O O 0.0106 0.0060 'International Tables Vol C Tables 4.2.6.8 and 6.1.1.4'
S S 0.1246 0.1234 'International Tables Vol C Tables 4.2.6.8 and 6.1.1.4'
Sn Sn -0.6537 1.4246 'International Tables Vol C Tables 4.2.6.8 and 6.1.1.4'

loop_
_geom_angle_atom_site_label_1
_geom_angle_atom_site_label_2
_geom_angle_atom_site_label_3
_geom_angle
C13 Sn C1 111.99(6)
C13 Sn C7 110.16(6)
C1 Sn C7 107.18(6)
C13 Sn C19 104.41(6)
C1 Sn C19 110.01(6)
C7 Sn C19 113.19(6)
O2 S O1 118.52(8)
O2 S C27 107.87(8)
O1 S C27 108.62(8)
O2 S C26 107.33(8)
O1 S C26 109.68(7)
C27 S C26 103.84(7)
C6 C1 C2 118.07(16)
C6 C1 Sn 119.54(13)
C2 C1 Sn 122.39(13)
C3 C2 C1 120.63(17)
C3 C2 H2 119.7
C1 C2 H2 119.7
C4 C3 C2 120.09(18)
C4 C3 H3 120.0
C2 C3 H3 120.0
C5 C4 C3 119.99(17)
C5 C4 H4 120.0
C3 C4 H4 120.0
C4 C5 C6 120.16(19)
C4 C5 H5 119.9
C6 C5 H5 119.9
C1 C6 C5 121.04(17)
C1 C6 H6 119.5
C5 C6 H6 119.5
C8 C7 C12 118.57(15)
C8 C7 Sn 119.00(12)
C12 C7 Sn 122.39(12)
C9 C8 C7 121.00(16)
C9 C8 H8 119.5
C7 C8 H8 119.5
C10 C9 C8 120.05(17)
C10 C9 H9 120.0
C8 C9 H9 120.0
C9 C10 C11 120.13(17)
C9 C10 H10 119.9
C11 C10 H10 119.9
C10 C11 C12 119.62(17)
C10 C11 H11 120.2
C12 C11 H11 120.2
C7 C12 C11 120.63(15)
C7 C12 H12 119.7
C11 C12 H12 119.7
C14 C13 C18 118.13(15)
C14 C13 Sn 123.23(11)
C18 C13 Sn 118.62(12)
C13 C14 C15 120.82(16)
C13 C14 H14 119.6
C15 C14 H14 119.6
C16 C15 C14 120.40(17)
C16 C15 H15 119.8
C14 C15 H15 119.8
C15 C16 C17 119.28(17)
C15 C16 H16 120.4
C17 C16 H16 120.4
C18 C17 C16 120.34(18)
C18 C17 H17 119.8
C16 C17 H17 119.8
C17 C18 C13 121.02(17)
C17 C18 H18 119.5
C13 C18 H18 119.5
C21 C19 C20 113.05(13)
C21 C19 Sn 112.67(9)
C20 C19 Sn 109.58(10)
C21 C19 H19 107.1
C20 C19 H19 107.1
Sn C19 H19 107.1
C19 C20 H20A 109.5
C19 C20 H20B 109.5
H20A C20 H20B 109.5
C19 C20 H20C 109.5
H20A C20 H20C 109.5
H20B C20 H20C 109.5
C22 C21 C26 116.37(14)
C22 C21 C19 119.57(14)
C26 C21 C19 124.05(13)
C23 C22 C21 121.75(15)
C23 C22 H22 119.1
C21 C22 H22 119.1
C22 C23 C24 120.39(16)
C22 C23 H23 119.8
C24 C23 H23 119.8
C25 C24 C23 119.48(15)
C25 C24 H24 120.3
C23 C24 H24 120.3
C24 C25 C26 120.36(15)
C24 C25 H25 119.8
C26 C25 H25 119.8
C25 C26 C21 121.63(14)
C25 C26 S 116.37(12)
C21 C26 S 122.01(11)
C28 C27 C32 120.69(15)
C28 C27 S 121.04(12)
C32 C27 S 118.25(13)
C27 C28 C29 119.55(15)
C27 C28 H28 120.2
C29 C28 H28 120.2
C28 C29 C30 121.18(16)
C28 C29 H29 119.4
C30 C29 H29 119.4
C31 C30 C29 118.15(16)
C31 C30 C33 121.06(15)
C29 C30 C33 120.76(16)
C32 C31 C30 121.45(16)
C32 C31 H31 119.3
C30 C31 H31 119.3
C31 C32 C27 118.98(16)
C31 C32 H32 120.5
C27 C32 H32 120.5
C30 C33 H33A 109.5
C30 C33 H33B 109.5
H33A C33 H33B 109.5
C30 C33 H33C 109.5
H33A C33 H33C 109.5
H33B C33 H33C 109.5

loop_
_geom_bond_atom_site_label_1
_geom_bond_atom_site_label_2
_geom_bond_distance
Sn C13 2.1369(16)
Sn C1 2.1391(17)
Sn C7 2.1434(16)
Sn C19 2.1672(14)
S O2 1.4347(13)
S O1 1.4431(13)
S C27 1.7655(16)
S C26 1.7751(15)
C1 C6 1.386(2)
C1 C2 1.395(2)
C2 C3 1.393(3)
C2 H2 0.9500
C3 C4 1.381(3)
C3 H3 0.9500
C4 C5 1.366(3)
C4 H4 0.9500
C5 C6 1.395(3)
C5 H5 0.9500
C6 H6 0.9500
C7 C8 1.388(2)
C7 C12 1.393(2)
C8 C9 1.385(2)
C8 H8 0.9500
C9 C10 1.377(3)
C9 H9 0.9500
C10 C11 1.389(2)
C10 H10 0.9500
C11 C12 1.393(3)
C11 H11 0.9500
C12 H12 0.9500
C13 C14 1.383(2)
C13 C18 1.391(2)
C14 C15 1.391(2)
C14 H14 0.9500
C15 C16 1.374(3)
C15 H15 0.9500
C16 C17 1.382(3)
C16 H16 0.9500
C17 C18 1.380(3)
C17 H17 0.9500
C18 H18 0.9500
C19 C21 1.502(2)
C19 C20 1.534(2)
C19 H19 1.0000
C20 H20A 0.9800
C20 H20B 0.9800
C20 H20C 0.9800
C21 C22 1.405(2)
C21 C26 1.406(2)
C22 C23 1.383(2)
C22 H22 0.9500
C23 C24 1.385(3)
C23 H23 0.9500
C24 C25 1.373(2)
C24 H24 0.9500
C25 C26 1.391(2)
C25 H25 0.9500
C27 C28 1.377(2)
C27 C32 1.389(2)
C28 C29 1.381(2)
C28 H28 0.9500
C29 C30 1.391(2)
C29 H29 0.9500
C30 C31 1.389(3)
C30 C33 1.505(2)
C31 C32 1.382(2)
C31 H31 0.9500
C32 H32 0.9500
C33 H33A 0.9800
C33 H33B 0.9800
C33 H33C 0.9800

loop_
_geom_torsion_atom_site_label_1
_geom_torsion_atom_site_label_2
_geom_torsion_atom_site_label_3
_geom_torsion_atom_site_label_4
_geom_torsion
C13 Sn C1 C6 -144.51(12)
C7 Sn C1 C6 -23.60(15)
C19 Sn C1 C6 99.85(13)
C13 Sn C1 C2 35.52(15)
C7 Sn C1 C2 156.43(13)
C19 Sn C1 C2 -80.12(14)
C6 C1 C2 C3 0.2(3)
Sn C1 C2 C3 -179.82(14)
C1 C2 C3 C4 0.5(3)
C2 C3 C4 C5 -1.2(3)
C3 C4 C5 C6 1.2(3)
C2 C1 C6 C5 -0.2(3)
Sn C1 C6 C5 179.85(13)
C4 C5 C6 C1 -0.5(3)
C13 Sn C7 C8 77.75(14)
C1 Sn C7 C8 -44.31(15)
C19 Sn C7 C8 -165.78(12)
C13 Sn C7 C12 -99.90(14)
C1 Sn C7 C12 138.03(13)
C19 Sn C7 C12 16.56(16)
C12 C7 C8 C9 -0.3(3)
Sn C7 C8 C9 -178.07(13)
C7 C8 C9 C10 -0.5(3)
C8 C9 C10 C11 0.8(3)
C9 C10 C11 C12 -0.3(3)
C8 C7 C12 C11 0.8(3)
Sn C7 C12 C11 178.51(14)
C10 C11 C12 C7 -0.6(3)
C1 Sn C13 C14 6.09(15)
C7 Sn C13 C14 -113.08(13)
C19 Sn C13 C14 125.09(13)
C1 Sn C13 C18 -172.25(14)
C7 Sn C13 C18 68.57(15)
C19 Sn C13 C18 -53.25(15)
C18 C13 C14 C15 -0.6(3)
Sn C13 C14 C15 -178.93(14)
C13 C14 C15 C16 -0.6(3)
C14 C15 C16 C17 1.1(3)
C15 C16 C17 C18 -0.4(3)
C16 C17 C18 C13 -0.8(3)
C14 C13 C18 C17 1.3(3)
Sn C13 C18 C17 179.73(17)
C13 Sn C19 C21 151.75(11)
C1 Sn C19 C21 -87.92(11)
C7 Sn C19 C21 31.94(12)
C13 Sn C19 C20 -81.46(12)
C1 Sn C19 C20 38.87(13)
C7 Sn C19 C20 158.73(11)
C20 C19 C21 C22 -63.35(18)
Sn C19 C21 C22 61.57(17)
C20 C19 C21 C26 115.78(17)
Sn C19 C21 C26 -119.30(13)
C26 C21 C22 C23 0.2(2)
C19 C21 C22 C23 179.39(15)
C21 C22 C23 C24 -0.5(3)
C22 C23 C24 C25 -0.4(3)
C23 C24 C25 C26 1.6(3)
C24 C25 C26 C21 -1.9(2)
C24 C25 C26 S 178.75(13)
C22 C21 C26 C25 1.0(2)
C19 C21 C26 C25 -178.14(14)
C22 C21 C26 S -179.70(12)
C19 C21 C26 S 1.2(2)
O2 S C26 C25 -1.25(14)
O1 S C26 C25 -131.25(12)
C27 S C26 C25 112.82(13)
O2 S C26 C21 179.42(12)
O1 S C26 C21 49.43(14)
C27 S C26 C21 -66.51(14)
O2 S C27 C28 -135.54(14)
O1 S C27 C28 -5.90(16)
C26 S C27 C28 110.77(14)
O2 S C27 C32 45.71(15)
O1 S C27 C32 175.34(13)
C26 S C27 C32 -67.98(14)
C32 C27 C28 C29 0.2(2)
S C27 C28 C29 -178.49(13)
C27 C28 C29 C30 -0.7(3)
C28 C29 C30 C31 0.7(3)
C28 C29 C30 C33 -177.33(17)
C29 C30 C31 C32 -0.2(3)
C33 C30 C31 C32 177.83(17)
C30 C31 C32 C27 -0.3(3)
C28 C27 C32 C31 0.3(3)
S C27 C32 C31 179.02(14)
